data_4128478
loop_
_publ_author_name
'Arz, Marius I.'
'Annibale, Vincent T.'
'Kelly, Nicole L.'
'Hanna, John V.'
'Manners, Ian'

_publ_section_title
;
 Ring-Opening Polymerization of Cyclic Phosphonates: Access to Inorganic
 Polymers with a P<sup>V</sup>-O Main Chain.
;
_journal_issue 7
_journal_name_full 'Journal of the American Chemical Society'
_journal_page_first 2894
_journal_page_last 2899
_journal_paper_doi 10.1021/jacs.8b13435
_journal_volume 141
_journal_year 2019
_chemical_formula_moiety 'C27 H33 O6 P3'
_chemical_formula_sum 'C27 H33 O6 P3'
_chemical_formula_weight 546.44
_space_group_crystal_system monoclinic
_space_group_IT_number 4
_space_group_name_Hall 'P 2yb'
_space_group_name_H-M_alt 'P 1 21 1'
_atom_sites_solution_hydrogens geom
_atom_sites_solution_primary dual
_audit_creation_date 2018-01-16
_audit_creation_method
;
Olex2 1.2
(compiled 2017.08.10 svn.r3458 for OlexSys, GUI svn.r5381)
;
_cell_angle_alpha 90
_cell_angle_beta 108.594(6)
_cell_angle_gamma 90
_cell_formula_units_Z 2
_cell_length_a 8.4177(6)
_cell_length_b 17.2187(17)
_cell_length_c 9.4319(7)
_cell_measurement_reflns_used 1804
_cell_measurement_temperature 100(2)
_cell_measurement_theta_max 21.92
_cell_measurement_theta_min 2.28
_cell_volume 1295.72(19)
_computing_molecular_graphics 'Olex2 (Dolomanov et al., 2009)'
_computing_publication_material 'Olex2 (Dolomanov et al., 2009)'
_computing_structure_refinement 'ShelXL (Sheldrick, 2015)'
_computing_structure_solution 'ShelXT (Sheldrick, 2015)'
_diffrn_ambient_temperature 100.02
_diffrn_measured_fraction_theta_full 1.000
_diffrn_measured_fraction_theta_max 0.995
_diffrn_measurement_device_type 'Bruker APEX-II CCD'
_diffrn_measurement_method '\f and \w scans'
_diffrn_radiation_monochromator graphite
_diffrn_radiation_type MoK\a
_diffrn_radiation_wavelength 0.71073
_diffrn_reflns_av_R_equivalents 0.0590
_diffrn_reflns_av_unetI/netI 0.0854
_diffrn_reflns_Laue_measured_fraction_full 1.000
_diffrn_reflns_Laue_measured_fraction_max 0.995
_diffrn_reflns_limit_h_max 10
_diffrn_reflns_limit_h_min -10
_diffrn_reflns_limit_k_max 22
_diffrn_reflns_limit_k_min -22
_diffrn_reflns_limit_l_max 12
_diffrn_reflns_limit_l_min -12
_diffrn_reflns_number 12278
_diffrn_reflns_point_group_measured_fraction_full 0.922
_diffrn_reflns_point_group_measured_fraction_max 0.907
_diffrn_reflns_theta_full 25.242
_diffrn_reflns_theta_max 27.650
_diffrn_reflns_theta_min 2.278
_diffrn_standards_number 0
_exptl_absorpt_coefficient_mu 0.271
_exptl_absorpt_correction_T_max 0.7456
_exptl_absorpt_correction_T_min 0.6200
_exptl_absorpt_correction_type multi-scan
_exptl_absorpt_process_details
'SADABS-2014/5 (Bruker,2014/5) was used for absorption correction. wR2(int) was 0.0750 before and 0.0515 after correction. The Ratio of minimum to maximum transmission is 0.8315. The \l/2 correction factor is Not present.'
_exptl_crystal_colour colourless
_exptl_crystal_colour_primary colourless
_exptl_crystal_density_diffrn 1.401
_exptl_crystal_description plate
_exptl_crystal_F_000 576
_exptl_crystal_size_max 0.31
_exptl_crystal_size_mid 0.25
_exptl_crystal_size_min 0.025
_refine_diff_density_max 0.271
_refine_diff_density_min -0.329
_refine_diff_density_rms 0.064
_refine_ls_abs_structure_details
;
 Flack x determined using 1460 quotients [(I+)-(I-)]/[(I+)+(I-)]
 (Parsons, Flack and Wagner, Acta Cryst. B69 (2013) 249-259).
;
_refine_ls_abs_structure_Flack 0.27(7)
_refine_ls_extinction_method none
_refine_ls_goodness_of_fit_ref 1.007
_refine_ls_hydrogen_treatment constr
_refine_ls_matrix_type full
_refine_ls_number_parameters 334
_refine_ls_number_reflns 5475
_refine_ls_number_restraints 1
_refine_ls_restrained_S_all 1.007
_refine_ls_R_factor_all 0.0727
_refine_ls_R_factor_gt 0.0464
_refine_ls_shift/su_max 0.000
_refine_ls_shift/su_mean 0.000
_refine_ls_structure_factor_coef Fsqd
_refine_ls_weighting_details 'w=1/[\s^2^(Fo^2^)+(0.0360P)^2^] where P=(Fo^2^+2Fc^2^)/3'
_refine_ls_weighting_scheme calc
_refine_ls_wR_factor_gt 0.0816
_refine_ls_wR_factor_ref 0.0902
_reflns_Friedel_coverage 0.766
_reflns_Friedel_fraction_full 0.838
_reflns_Friedel_fraction_max 0.814
_reflns_number_gt 4271
_reflns_number_total 5475
_reflns_threshold_expression 'I > 2\s(I)'
_cod_data_source_file ja8b13435_si_002.cif
_cod_data_source_block 1Mes3
_cod_database_code 4128478
_shelx_shelxl_version_number 2014/7
_shelx_space_group_comment
;
The symmetry employed for this shelxl refinement is uniquely defined
by the following loop, which should always be used as a source of
symmetry information in preference to the above space-group names.
They are only intended as comments.
;
_shelx_estimated_absorpt_t_max 0.993
_shelx_estimated_absorpt_t_min 0.921
_olex2_refinement_description
;
1. Others
 Fixed Uiso: H3(0.021) H5(0.021) H7A(0.041) H7B(0.041) H7C(0.041) H8A(0.037)
 H8B(0.037) H8C(0.037) H9A(0.035) H9B(0.035) H9C(0.035) H12(0.023) H14(0.022)
 H16A(0.032) H16B(0.032) H16C(0.032) H17A(0.04) H17B(0.04) H17C(0.04)
 H18A(0.031) H18B(0.031) H18C(0.031) H21(0.025) H23(0.024) H25A(0.037)
 H25B(0.037) H25C(0.037) H26A(0.043) H26B(0.043) H26C(0.043) H27A(0.035)
 H27B(0.035) H27C(0.035)
 Fixed X: H3(0.0645) H5(0.3701) H7A(0.103) H7B(0.1857) H7C(0.2934) H8A(0.1287)
 H8B(0.1049) H8C(-0.0233) H9A(0.6213) H9B(0.7048) H9C(0.5961) H12(0.6549)
 H14(1.0319) H16A(0.3468) H16B(0.3399) H16C(0.4006) H17A(1.0634) H17B(1.0347)
 H17C(0.9159) H18A(1.0072) H18B(0.9041) H18C(0.8268) H21(0.8597) H23(0.9579)
 H25A(0.6281) H25B(0.4767) H25C(0.6215) H26A(1.1569) H26B(1.1578) H26C(1.0577)
 H27A(0.7519) H27B(0.5763) H27C(0.7356)
 Fixed Y: H3(0.566) H5(0.3946) H7A(0.6417) H7B(0.5997) H7C(0.6596) H8A(0.5037)
 H8B(0.4141) H8C(0.4778) H9A(0.3693) H9B(0.4331) H9C(0.3642) H12(0.2027)
 H14(0.3502) H16A(0.2754) H16B(0.291) H16C(0.2084) H17A(0.1954) H17B(0.2498)
 H17C(0.1763) H18A(0.4603) H18B(0.4429) H18C(0.4988) H21(0.8038) H23(0.6562)
 H25A(0.7104) H25B(0.7354) H25C(0.7964) H26A(0.7542) H26B(0.7896) H26C(0.8329)
 H27A(0.5747) H27B(0.5643) H27C(0.5146)
 Fixed Z: H3(0.7228) H5(0.9328) H7A(0.5476) H7B(0.4369) H7C(0.5598)
 H8A(1.0281) H8B(0.9805) H8C(0.8848) H9A(0.9017) H9B(0.8245) H9C(0.7265)
 H12(0.0936) H14(0.2866) H16A(0.0404) H16B(0.2056) H16C(0.1641) H17A(0.2175)
 H17B(0.0738) H17C(0.066) H18A(0.4005) H18B(0.5132) H18C(0.3725) H21(0.4217)
 H23(0.1303) H25A(0.5546) H25B(0.41) H25C(0.4885) H26A(0.2364) H26B(0.3935)
 H26C(0.2411) H27A(-0.0173) H27B(0.0124) H27C(0.1067)
;
_olex2_submission_special_instructions 'No special instructions were received'

loop_
_space_group_symop_operation_xyz
'x, y, z'
'-x, y+1/2, -z'

loop_
_atom_site_label
_atom_site_type_symbol
_atom_site_fract_x
_atom_site_fract_y
_atom_site_fract_z
_atom_site_U_iso_or_equiv
_atom_site_adp_type
_atom_site_occupancy
_atom_site_site_symmetry_order
_atom_site_calc_flag
_atom_site_refinement_flags_posn
P1 P 0.56411(14) 0.52963(7) 0.57993(12) 0.0156(3) Uani 1 1 d .
P2 P 0.49965(14) 0.42629(7) 0.32501(12) 0.0144(2) Uani 1 1 d .
P3 P 0.47190(13) 0.59288(7) 0.27020(12) 0.0143(2) Uani 1 1 d .
O1 O 0.7245(4) 0.5595(2) 0.6760(3) 0.0232(8) Uani 1 1 d .
O2 O 0.5903(4) 0.45091(18) 0.4959(3) 0.0171(7) Uani 1 1 d .
O3 O 0.3260(4) 0.40239(18) 0.2992(3) 0.0199(7) Uani 1 1 d .
O4 O 0.5122(3) 0.50505(18) 0.2368(3) 0.0158(7) Uani 1 1 d .
O5 O 0.3103(4) 0.62143(19) 0.1760(3) 0.0207(7) Uani 1 1 d .
O6 O 0.4756(4) 0.58456(18) 0.4415(3) 0.0171(7) Uani 1 1 d .
C1 C 0.4111(5) 0.5091(3) 0.6701(4) 0.0146(9) Uani 1 1 d .
C2 C 0.2639(5) 0.5543(3) 0.6484(4) 0.0183(10) Uani 1 1 d .
C3 C 0.1642(5) 0.5369(3) 0.7371(4) 0.0175(10) Uani 1 1 d .
H3 H 0.0645 0.5660 0.7228 0.021 Uiso 1 1 calc R
C4 C 0.2036(6) 0.4791(3) 0.8454(5) 0.0188(10) Uani 1 1 d .
C5 C 0.3443(5) 0.4356(3) 0.8616(5) 0.0177(10) Uani 1 1 d .
H5 H 0.3701 0.3946 0.9328 0.021 Uiso 1 1 calc R
C6 C 0.4515(5) 0.4488(3) 0.7780(5) 0.0157(10) Uani 1 1 d .
C7 C 0.2065(6) 0.6195(3) 0.5387(5) 0.0276(12) Uani 1 1 d .
H7A H 0.1030 0.6417 0.5476 0.041 Uiso 1 1 calc GR
H7B H 0.1857 0.5997 0.4369 0.041 Uiso 1 1 calc GR
H7C H 0.2934 0.6596 0.5598 0.041 Uiso 1 1 calc GR
C8 C 0.0938(5) 0.4677(3) 0.9433(5) 0.0249(12) Uani 1 1 d .
H8A H 0.1287 0.5037 1.0281 0.037 Uiso 1 1 calc GR
H8B H 0.1049 0.4141 0.9805 0.037 Uiso 1 1 calc GR
H8C H -0.0233 0.4778 0.8848 0.037 Uiso 1 1 calc GR
C9 C 0.6070(5) 0.3996(3) 0.8105(5) 0.0230(11) Uani 1 1 d .
H9A H 0.6213 0.3693 0.9017 0.035 Uiso 1 1 calc GR
H9B H 0.7048 0.4331 0.8245 0.035 Uiso 1 1 calc GR
H9C H 0.5961 0.3642 0.7265 0.035 Uiso 1 1 calc GR
C10 C 0.6410(5) 0.3628(3) 0.2773(4) 0.0147(9) Uani 1 1 d .
C11 C 0.5812(5) 0.2938(3) 0.1944(4) 0.0156(10) Uani 1 1 d .
C12 C 0.6946(6) 0.2487(3) 0.1491(5) 0.0191(10) Uani 1 1 d .
H12 H 0.6549 0.2027 0.0936 0.023 Uiso 1 1 calc R
C13 C 0.8608(5) 0.2680(3) 0.1814(5) 0.0172(10) Uani 1 1 d .
C14 C 0.9175(6) 0.3360(3) 0.2642(5) 0.0179(10) Uani 1 1 d .
H14 H 1.0319 0.3502 0.2866 0.022 Uiso 1 1 calc R
C15 C 0.8134(5) 0.3832(3) 0.3146(5) 0.0161(10) Uani 1 1 d .
C16 C 0.4011(5) 0.2646(3) 0.1469(5) 0.0210(11) Uani 1 1 d .
H16A H 0.3468 0.2754 0.0404 0.032 Uiso 1 1 calc GR
H16B H 0.3399 0.2910 0.2056 0.032 Uiso 1 1 calc GR
H16C H 0.4006 0.2084 0.1641 0.032 Uiso 1 1 calc GR
C17 C 0.9791(6) 0.2180(3) 0.1302(5) 0.0265(12) Uani 1 1 d .
H17A H 1.0634 0.1954 0.2175 0.040 Uiso 1 1 calc GR
H17B H 1.0347 0.2498 0.0738 0.040 Uiso 1 1 calc GR
H17C H 0.9159 0.1763 0.0660 0.040 Uiso 1 1 calc GR
C18 C 0.8951(5) 0.4524(3) 0.4085(5) 0.0210(11) Uani 1 1 d .
H18A H 1.0072 0.4603 0.4005 0.031 Uiso 1 1 calc GR
H18B H 0.9041 0.4429 0.5132 0.031 Uiso 1 1 calc GR
H18C H 0.8268 0.4988 0.3725 0.031 Uiso 1 1 calc GR
C19 C 0.6513(5) 0.6482(3) 0.2715(4) 0.0129(9) Uani 1 1 d .
C20 C 0.6954(5) 0.7147(3) 0.3635(5) 0.0176(10) Uani 1 1 d .
C21 C 0.8338(6) 0.7579(3) 0.3632(5) 0.0209(10) Uani 1 1 d .
H21 H 0.8597 0.8038 0.4217 0.025 Uiso 1 1 calc R
C22 C 0.9363(5) 0.7361(3) 0.2799(5) 0.0178(10) Uani 1 1 d .
C23 C 0.8892(6) 0.6716(3) 0.1880(5) 0.0203(11) Uani 1 1 d .
H23 H 0.9579 0.6562 0.1303 0.024 Uiso 1 1 calc R
C24 C 0.7463(5) 0.6287(3) 0.1764(4) 0.0156(10) Uani 1 1 d .
C25 C 0.5968(6) 0.7416(3) 0.4629(5) 0.0245(11) Uani 1 1 d .
H25A H 0.6281 0.7104 0.5546 0.037 Uiso 1 1 calc GR
H25B H 0.4767 0.7354 0.4100 0.037 Uiso 1 1 calc GR
H25C H 0.6215 0.7964 0.4885 0.037 Uiso 1 1 calc GR
C26 C 1.0906(6) 0.7822(3) 0.2885(5) 0.0285(12) Uani 1 1 d .
H26A H 1.1569 0.7542 0.2364 0.043 Uiso 1 1 calc GR
H26B H 1.1578 0.7896 0.3935 0.043 Uiso 1 1 calc GR
H26C H 1.0577 0.8329 0.2411 0.043 Uiso 1 1 calc GR
C27 C 0.6983(6) 0.5649(3) 0.0591(5) 0.0232(11) Uani 1 1 d .
H27A H 0.7519 0.5747 -0.0173 0.035 Uiso 1 1 calc GR
H27B H 0.5763 0.5643 0.0124 0.035 Uiso 1 1 calc GR
H27C H 0.7356 0.5146 0.1067 0.035 Uiso 1 1 calc GR

loop_
_atom_site_aniso_label
_atom_site_aniso_U_11
_atom_site_aniso_U_22
_atom_site_aniso_U_33
_atom_site_aniso_U_23
_atom_site_aniso_U_13
_atom_site_aniso_U_12
P1 0.0151(6) 0.0171(7) 0.0151(6) -0.0003(5) 0.0055(5) 0.0014(5)
P2 0.0156(6) 0.0127(6) 0.0156(5) 0.0013(5) 0.0061(4) 0.0000(5)
P3 0.0165(6) 0.0124(6) 0.0142(5) 0.0007(5) 0.0051(4) -0.0003(5)
O1 0.0150(16) 0.033(2) 0.0229(16) -0.0052(15) 0.0076(13) -0.0049(15)
O2 0.0202(16) 0.0182(18) 0.0142(14) 0.0027(13) 0.0072(13) 0.0047(14)
O3 0.0142(16) 0.0174(19) 0.0299(17) 0.0039(14) 0.0094(14) 0.0000(14)
O4 0.0179(15) 0.0129(16) 0.0182(17) -0.0010(13) 0.0080(13) -0.0014(14)
O5 0.0157(15) 0.0204(18) 0.0255(16) 0.0030(14) 0.0057(13) -0.0002(14)
O6 0.0208(15) 0.0163(17) 0.0181(14) -0.0020(13) 0.0116(13) 0.0000(14)
C1 0.015(2) 0.016(2) 0.011(2) -0.0019(17) 0.0016(18) -0.0004(19)
C2 0.017(2) 0.023(3) 0.013(2) -0.0030(19) 0.0029(18) 0.001(2)
C3 0.011(2) 0.023(3) 0.016(2) -0.004(2) 0.0017(17) 0.005(2)
C4 0.017(2) 0.023(3) 0.016(2) -0.007(2) 0.0049(18) -0.007(2)
C5 0.020(2) 0.017(3) 0.016(2) 0.0039(19) 0.0043(18) 0.000(2)
C6 0.015(2) 0.015(2) 0.017(2) -0.0022(18) 0.0044(17) 0.0015(18)
C7 0.032(3) 0.029(3) 0.027(3) 0.008(2) 0.016(2) 0.015(2)
C8 0.020(3) 0.033(3) 0.022(2) 0.000(2) 0.007(2) -0.005(2)
C9 0.020(3) 0.026(3) 0.024(2) 0.005(2) 0.009(2) 0.007(2)
C10 0.013(2) 0.017(3) 0.015(2) 0.0010(18) 0.0056(17) -0.0021(19)
C11 0.014(2) 0.017(3) 0.015(2) 0.0029(18) 0.0037(17) 0.0007(19)
C12 0.026(3) 0.012(2) 0.018(2) -0.0047(19) 0.0055(19) -0.002(2)
C13 0.016(2) 0.017(3) 0.019(2) 0.0017(19) 0.0059(18) 0.0007(19)
C14 0.016(2) 0.020(3) 0.018(2) 0.0016(19) 0.0059(18) -0.002(2)
C15 0.017(2) 0.016(3) 0.014(2) -0.0010(18) 0.0037(18) -0.001(2)
C16 0.018(2) 0.020(3) 0.026(2) -0.008(2) 0.009(2) -0.007(2)
C17 0.021(3) 0.027(3) 0.034(3) -0.009(2) 0.012(2) -0.003(2)
C18 0.016(2) 0.024(3) 0.024(2) -0.001(2) 0.0066(19) -0.002(2)
C19 0.013(2) 0.012(2) 0.014(2) 0.0018(18) 0.0059(17) 0.0001(18)
C20 0.014(2) 0.017(3) 0.020(2) 0.002(2) 0.0026(18) 0.0000(19)
C21 0.023(3) 0.014(3) 0.023(2) -0.001(2) 0.002(2) -0.003(2)
C22 0.013(2) 0.017(3) 0.020(2) 0.008(2) 0.0023(18) 0.000(2)
C23 0.020(2) 0.025(3) 0.017(2) 0.006(2) 0.008(2) 0.001(2)
C24 0.018(2) 0.012(2) 0.016(2) 0.0040(19) 0.0039(18) 0.0010(19)
C25 0.028(3) 0.020(3) 0.028(3) -0.009(2) 0.013(2) -0.007(2)
C26 0.024(3) 0.021(3) 0.037(3) 0.003(2) 0.005(2) -0.005(2)
C27 0.034(3) 0.021(3) 0.018(2) -0.001(2) 0.013(2) -0.006(2)

loop_
_atom_type_symbol
_atom_type_description
_atom_type_scat_dispersion_real
_atom_type_scat_dispersion_imag
_atom_type_scat_source
C C 0.0033 0.0016 'International Tables Vol C Tables 4.2.6.8 and 6.1.1.4'
H H 0.0000 0.0000 'International Tables Vol C Tables 4.2.6.8 and 6.1.1.4'
O O 0.0106 0.0060 'International Tables Vol C Tables 4.2.6.8 and 6.1.1.4'
P P 0.1023 0.0942 'International Tables Vol C Tables 4.2.6.8 and 6.1.1.4'

loop_
_geom_angle_atom_site_label_1
_geom_angle_atom_site_label_2
_geom_angle_atom_site_label_3
_geom_angle
O1 P1 O2 110.84(18)
O1 P1 O6 113.47(18)
O1 P1 C1 115.98(18)
O2 P1 C1 107.29(19)
O6 P1 O2 101.37(15)
O6 P1 C1 106.72(18)
O2 P2 O4 102.00(17)
O2 P2 C10 105.95(18)
O3 P2 O2 111.81(17)
O3 P2 O4 112.18(17)
O3 P2 C10 120.0(2)
O4 P2 C10 103.15(17)
O4 P3 O6 100.11(16)
O4 P3 C19 105.85(18)
O5 P3 O4 114.50(18)
O5 P3 O6 110.98(17)
O5 P3 C19 116.7(2)
O6 P3 C19 107.17(18)
P2 O2 P1 128.09(19)
P3 O4 P2 129.72(18)
P1 O6 P3 136.8(2)
C2 C1 P1 123.3(3)
C6 C1 P1 116.2(3)
C6 C1 C2 120.2(4)
C1 C2 C7 125.7(4)
C3 C2 C1 117.4(4)
C3 C2 C7 116.9(4)
C2 C3 H3 118.4
C4 C3 C2 123.2(4)
C4 C3 H3 118.4
C3 C4 C8 119.5(4)
C5 C4 C3 118.0(4)
C5 C4 C8 122.5(4)
C4 C5 H5 118.6
C4 C5 C6 122.8(4)
C6 C5 H5 118.6
C1 C6 C9 123.5(4)
C5 C6 C1 118.4(4)
C5 C6 C9 118.0(4)
C2 C7 H7A 109.5
C2 C7 H7B 109.5
C2 C7 H7C 109.5
H7A C7 H7B 109.5
H7A C7 H7C 109.5
H7B C7 H7C 109.5
C4 C8 H8A 109.5
C4 C8 H8B 109.5
C4 C8 H8C 109.5
H8A C8 H8B 109.5
H8A C8 H8C 109.5
H8B C8 H8C 109.5
C6 C9 H9A 109.5
C6 C9 H9B 109.5
C6 C9 H9C 109.5
H9A C9 H9B 109.5
H9A C9 H9C 109.5
H9B C9 H9C 109.5
C11 C10 P2 120.3(3)
C11 C10 C15 119.7(4)
C15 C10 P2 119.9(3)
C10 C11 C16 125.6(4)
C12 C11 C10 118.3(4)
C12 C11 C16 116.0(4)
C11 C12 H12 118.5
C13 C12 C11 123.0(4)
C13 C12 H12 118.5
C12 C13 C14 117.8(4)
C12 C13 C17 121.4(4)
C14 C13 C17 120.8(4)
C13 C14 H14 118.7
C15 C14 C13 122.7(4)
C15 C14 H14 118.7
C10 C15 C18 125.1(4)
C14 C15 C10 118.5(4)
C14 C15 C18 116.4(4)
C11 C16 H16A 109.5
C11 C16 H16B 109.5
C11 C16 H16C 109.5
H16A C16 H16B 109.5
H16A C16 H16C 109.5
H16B C16 H16C 109.5
C13 C17 H17A 109.5
C13 C17 H17B 109.5
C13 C17 H17C 109.5
H17A C17 H17B 109.5
H17A C17 H17C 109.5
H17B C17 H17C 109.5
C15 C18 H18A 109.5
C15 C18 H18B 109.5
C15 C18 H18C 109.5
H18A C18 H18B 109.5
H18A C18 H18C 109.5
H18B C18 H18C 109.5
C20 C19 P3 119.6(3)
C20 C19 C24 119.2(4)
C24 C19 P3 121.1(3)
C19 C20 C25 122.8(4)
C21 C20 C19 119.4(4)
C21 C20 C25 117.8(4)
C20 C21 H21 119.0
C20 C21 C22 122.1(4)
C22 C21 H21 119.0
C21 C22 C26 120.6(4)
C23 C22 C21 117.6(4)
C23 C22 C26 121.8(4)
C22 C23 H23 118.5
C24 C23 C22 123.0(4)
C24 C23 H23 118.5
C19 C24 C27 123.9(4)
C23 C24 C19 118.3(4)
C23 C24 C27 117.7(4)
C20 C25 H25A 109.5
C20 C25 H25B 109.5
C20 C25 H25C 109.5
H25A C25 H25B 109.5
H25A C25 H25C 109.5
H25B C25 H25C 109.5
C22 C26 H26A 109.5
C22 C26 H26B 109.5
C22 C26 H26C 109.5
H26A C26 H26B 109.5
H26A C26 H26C 109.5
H26B C26 H26C 109.5
C24 C27 H27A 109.5
C24 C27 H27B 109.5
C24 C27 H27C 109.5
H27A C27 H27B 109.5
H27A C27 H27C 109.5
H27B C27 H27C 109.5

loop_
_geom_bond_atom_site_label_1
_geom_bond_atom_site_label_2
_geom_bond_distance
P1 O1 1.459(3)
P1 O2 1.620(3)
P1 O6 1.592(3)
P1 C1 1.790(4)
P2 O2 1.605(3)
P2 O3 1.462(3)
P2 O4 1.612(3)
P2 C10 1.776(5)
P3 O4 1.603(3)
P3 O5 1.453(3)
P3 O6 1.613(3)
P3 C19 1.782(4)
C1 C2 1.422(6)
C1 C6 1.417(6)
C2 C3 1.393(6)
C2 C7 1.498(6)
C3 H3 0.9500
C3 C4 1.389(6)
C4 C5 1.368(6)
C4 C8 1.513(6)
C5 H5 0.9500
C5 C6 1.393(6)
C6 C9 1.507(6)
C7 H7A 0.9800
C7 H7B 0.9800
C7 H7C 0.9800
C8 H8A 0.9800
C8 H8B 0.9800
C8 H8C 0.9800
C9 H9A 0.9800
C9 H9B 0.9800
C9 H9C 0.9800
C10 C11 1.422(6)
C10 C15 1.424(6)
C11 C12 1.399(6)
C11 C16 1.523(6)
C12 H12 0.9500
C12 C13 1.375(6)
C13 C14 1.403(6)
C13 C17 1.507(6)
C14 H14 0.9500
C14 C15 1.385(6)
C15 C18 1.513(6)
C16 H16A 0.9800
C16 H16B 0.9800
C16 H16C 0.9800
C17 H17A 0.9800
C17 H17B 0.9800
C17 H17C 0.9800
C18 H18A 0.9800
C18 H18B 0.9800
C18 H18C 0.9800
C19 C20 1.413(6)
C19 C24 1.419(6)
C20 C21 1.383(6)
C20 C25 1.510(6)
C21 H21 0.9500
C21 C22 1.391(6)
C22 C23 1.387(7)
C22 C26 1.502(6)
C23 H23 0.9500
C23 C24 1.386(6)
C24 C27 1.519(6)
C25 H25A 0.9800
C25 H25B 0.9800
C25 H25C 0.9800
C26 H26A 0.9800
C26 H26B 0.9800
C26 H26C 0.9800
C27 H27A 0.9800
C27 H27B 0.9800
C27 H27C 0.9800
